data_2010119
loop_
_publ_author_name
'Benmenni, L.'
'Eydoux, F.'
'Reglier, M.'

_publ_section_title
;
 <i>trans</i>-2-Bromo-5,6-methylenedioxy-1-indanol
;
_journal_issue 10
_journal_name_full 'Acta Crystallographica Section C'
_journal_page_first 1636
_journal_page_last 1638
_journal_paper_doi 10.1107/S0108270194001666
_journal_volume 50
_journal_year 1994
_chemical_formula_sum 'C10 H9 Br O3'
_chemical_formula_weight 257.1
_space_group_IT_number 14
_space_group_name_Hall '-P 2yn'
_space_group_name_H-M_alt 'P 1 21/n 1'
_symmetry_cell_setting monoclinic
_symmetry_space_group_name_Hall '-P 2yn'
_symmetry_space_group_name_H-M 'P 1 21/n 1'
_atom_type_scat_source IntTabIV
_cell_angle_alpha 90.
_cell_angle_beta 96.57(5)
_cell_angle_gamma 90.
_cell_formula_units_Z 4
_cell_length_a 12.596(4)
_cell_length_b 4.831(2)
_cell_length_c 16.153(6)
_cell_measurement_reflns_used 25
_cell_measurement_temperature 300
_cell_measurement_theta_max 15
_cell_measurement_theta_min 12
_cell_volume 976.5(6)
_diffrn_measurement_device 'Enraf-Nonius four-circle'
_diffrn_measurement_method \q/2\q
_diffrn_radiation_type MoK\a
_diffrn_radiation_wavelength 0.71069
_diffrn_reflns_av_R_equivalents 0.069
_diffrn_reflns_limit_h_max 14
_diffrn_reflns_limit_h_min -14
_diffrn_reflns_limit_k_max 5
_diffrn_reflns_limit_k_min 0
_diffrn_reflns_limit_l_max 18
_diffrn_reflns_limit_l_min 0
_diffrn_reflns_number 1814
_diffrn_reflns_theta_max 24
_diffrn_standards_decay_% 2
_diffrn_standards_number 22
_exptl_absorpt_coefficient_mu 4.149
_exptl_absorpt_correction_type none
_exptl_crystal_colour brown
_exptl_crystal_density_diffrn 1.749
_exptl_crystal_density_meas 1.8
_exptl_crystal_density_method 'flotation in 1,5-dibromopentane'
_exptl_crystal_description 'rectangular block'
_exptl_crystal_size_max 0.4
_exptl_crystal_size_mid 0.2
_exptl_crystal_size_min 0.1
_refine_diff_density_max 0.58
_refine_diff_density_min -0.49
_refine_ls_extinction_method none
_refine_ls_goodness_of_fit_obs 2.96
_refine_ls_hydrogen_treatment noref
_refine_ls_number_parameters 127
_refine_ls_number_reflns 991
_refine_ls_R_factor_obs 0.076
_refine_ls_shift/esd_max 0.01
_refine_ls_structure_factor_coef F
_refine_ls_weighting_details 'w = 1/\s^2^(F)'
_refine_ls_weighting_scheme calc
_refine_ls_wR_factor_obs 0.087
_reflns_number_observed 1019
_reflns_number_total 1678
_reflns_observed_criterion I>3\s(I)
_cod_data_source_file pa1083.cif
_cod_data_source_block pa1083_structure_1-of_1
_cod_depositor_comments
;
The following automatic conversions were performed:

'_refine_ls_weighting_scheme' value '1/\s^2^(F)' was changed to
'calc'. New tag '_refine_ls_weighting_details' was created. The value
of the new tag was set to 'w = 1/\s^2^(F)'.

Automatic conversion script
Id: cif_fix_values 3143 2015-03-26 13:38:13Z robertas 
;
_cod_original_cell_volume 976.0(10)
_cod_original_sg_symbol_H-M 'P 21/n'
_cod_database_code 2010119

loop_
_space_group_symop_id
_space_group_symop_operation_xyz
1 x,y,z
2 -x+1/2,y+1/2,-z+1/2
3 -x,-y,-z
4 x+1/2,-y+1/2,z+1/2

loop_
_atom_site_label
_atom_site_fract_x
_atom_site_fract_y
_atom_site_fract_z
Br .6383(2) .4596(3) .45480(10)
O(1) .3021(8) -.429(3) .1175(6)
O(2) .4326(9) -.281(3) .0399(6)
O(3) .7089(7) .256(2) .2631(7)
C(1) .3470(10) -.473(3) .0410(10)
C(2) .4520(10) -.166(3) .1193(9)
C(3) .5300(10) .004(3) .1488(8)
C(4) .5280(10) .097(3) .2315(8)
C(5) .4474(9) .002(3) .2783(8)
C(6) .3690(10) -.176(3) .2467(9)
C(7) .3710(10) -.263(3) .1650(9)
C(8) .6020(10) .286(3) .2801(8)
C(9) .5860(10) .188(3) .3680(8)
C(10) .4700(10) .124(3) .3653(8)
H1 .3746 -.6685 .0370
H2 .2915 -.4417 -.0087
H3 .5839 .0612 .1159
H4 .3116 -.2434 .2816
H5 .4252 .2965 .3722
H6 .4535 -.0116 .4100
H7 .6269 .0200 .3810
H8 .5870 .4896 .2686

loop_
_geom_angle_atom_site_label_1
_geom_angle_atom_site_label_2
_geom_angle_atom_site_label_3
_geom_angle
_geom_angle_publ_flag
C(1) O(1) C(7) 106.0(10) yes
C(2) C(3) C(4) 116.0(10) yes
C(2) C(7) O(1) 111.0(10) yes
C(3) C(2) O(2) 128.0(10) yes
C(3) C(4) C(8) 129.0(10) yes
C(4) C(5) C(6) 123.0(10) yes
C(4) C(8) O(3) 113.0(10) yes
C(5) C(6) C(7) 117.0(10) yes
C(6) C(5) C(10) 130.0(10) yes
C(7) C(2) O(2) 107.0(10) yes
C(8) C(9) C(10) 106.0(10) yes
C(10) C(9) Br 114.0(10) yes
C(1) O(2) C(2) 107.0(10) yes
C(2) C(7) C(6) 119.0(10) yes
C(3) C(2) C(7) 125.0(10) yes
C(3) C(4) C(5) 120.0(10) yes
C(4) C(5) C(10) 108.0(10) yes
C(4) C(8) C(9) 99.0(10) yes
C(5) C(4) C(8) 112.0(10) yes
C(5) C(10) C(9) 101.0(10) yes
C(6) C(7) O(1) 130.0(10) yes
C(8) C(9) Br 113.0(10) yes
C(9) C(8) O(3) 112.0(10) yes
O(1) C(1) O(2) 107.0(10) yes
O(1) C(1) H1 111.0(10) yes
O(1) C(1) H2 111.0(10) no
O(2) C(1) H1 110.0(10) no
O(2) C(1) H2 110.0(10) no
H1 C(1) H2 107.0(10) no
C(2) C(3) H3 122.0(10) no
C(4) C(3) H3 122.0(10) no
C(5) C(6) H4 121.0(10) no
C(7) C(6) H4 121.0(10) no
O(3) C(8) H8 103.0(10) no
C(4) C(8) H8 114.0(10) no
C(8) C(9) H7 107.0(10) no
C(10) C(9) H7 109.0(10) no
C(9) C(10) H5 112.0(10) no
C(9) C(10) H6 113.0(10) no
H5 C(10) H6 107.0(10) no

loop_
_geom_bond_atom_site_label_1
_geom_bond_atom_site_label_2
_geom_bond_distance
_geom_bond_publ_flag
C(1) O(1) 1.43(2) yes
C(1) O(2) 1.42(2) yes
C(2) C(3) 1.33(2) yes
C(2) C(7) 1.41(2) yes
C(2) O(2) 1.39(2) yes
C(3) C(4) 1.41(2) yes
C(4) C(5) 1.41(2) yes
C(4) C(8) 1.47(2) yes
C(5) C(6) 1.36(2) yes
C(5) C(10) 1.52(2) yes
C(6) C(7) 1.39(2) yes
C(7) O(1) 1.35(2) yes
C(8) C(9) 1.53(2) yes
C(8) O(3) 1.41(2) yes
C(9) C(10) 1.49(2) yes
C(9) Br 1.980(10) yes
C(1) H1 1.01(2) no
C(1) H2 1.020(10) no
C(3) H3 0.950(10) no
C(6) H4 1.020(10) no
C(8) H8 1.010(10) no
C(9) H7 0.980(10) no
C(10) H5 1.010(10) no
C(10) H6 1.020(10) no
